data_1518669
loop_
_publ_author_name
'Chitnis, Saurabh S.'
'Robertson, Alasdair P. M.'
'Burford, Neil'
'Weigand, Jan J.'
'Fischer, Roland'

_publ_section_title
;
 Synthesis and reactivity of cyclo-tetra(stibinophosphonium) tetracations:
 redox and coordination chemistry of phosphine--antimony complexes
;
_journal_issue 4
_journal_name_full 'Chem. Sci.'
_journal_page_first 2559
_journal_paper_doi 10.1039/C4SC03939D
_journal_volume 6
_journal_year 2015
_chemical_formula_sum 'C31 H41 F6 N2 O6 S2 Sb'
_chemical_formula_weight 837.53
_chemical_name_systematic (nacnac)Sb(OTf)2
_space_group_IT_number 14
_symmetry_cell_setting monoclinic
_symmetry_space_group_name_Hall '-P 2ybc'
_symmetry_space_group_name_H-M 'P 1 21/c 1'
_atom_sites_solution_hydrogens geom
_atom_sites_solution_primary direct
_atom_sites_solution_secondary difmap
_audit_creation_method SHELXL-97
_audit_update_record
;
2014-12-18 deposited with the CCDC.
2015-02-03 downloaded from the CCDC.
;
_cell_angle_alpha 90.00
_cell_angle_beta 91.030(2)
_cell_angle_gamma 90.00
_cell_formula_units_Z 4
_cell_length_a 12.3127(4)
_cell_length_b 17.4575(6)
_cell_length_c 17.0214(6)
_cell_measurement_reflns_used 9397
_cell_measurement_temperature 100(2)
_cell_measurement_theta_max 29.97
_cell_measurement_theta_min 2.37
_cell_volume 3658.1(2)
_computing_cell_refinement 'Bruker SAINT'
_computing_data_collection 'Bruker APEX2'
_computing_data_reduction 'Bruker SAINT'
_computing_molecular_graphics 'Bruker SHELXTL'
_computing_publication_material 'Bruker SHELXTL'
_computing_structure_refinement 'SHELXL-97 (Sheldrick, 1997)'
_computing_structure_solution 'SHELXS-97 (Sheldrick, 1990)'
_diffrn_ambient_temperature 100(2)
_diffrn_measured_fraction_theta_full 0.999
_diffrn_measured_fraction_theta_max 0.999
_diffrn_measurement_device_type 'Bruker APEX-II CCD'
_diffrn_measurement_method '\f and \w scans'
_diffrn_radiation_monochromator graphite
_diffrn_radiation_source 'fine-focus sealed tube'
_diffrn_radiation_type MoK\a
_diffrn_radiation_wavelength 0.71073
_diffrn_reflns_av_R_equivalents 0.0537
_diffrn_reflns_av_sigmaI/netI 0.0255
_diffrn_reflns_limit_h_max 17
_diffrn_reflns_limit_h_min -17
_diffrn_reflns_limit_k_max 24
_diffrn_reflns_limit_k_min -24
_diffrn_reflns_limit_l_max 22
_diffrn_reflns_limit_l_min -23
_diffrn_reflns_number 138828
_diffrn_reflns_theta_full 30.00
_diffrn_reflns_theta_max 30.00
_diffrn_reflns_theta_min 2.33
_diffrn_standards_number 0
_exptl_absorpt_coefficient_mu 0.941
_exptl_absorpt_correction_T_max 0.8197
_exptl_absorpt_correction_T_min 0.7590
_exptl_absorpt_correction_type multi-scan
_exptl_absorpt_process_details SADABS
_exptl_crystal_colour yellow
_exptl_crystal_density_diffrn 1.521
_exptl_crystal_density_method 'not measured'
_exptl_crystal_description Block
_exptl_crystal_F_000 1704
_exptl_crystal_size_max 0.31
_exptl_crystal_size_mid 0.26
_exptl_crystal_size_min 0.22
_refine_diff_density_max 2.033
_refine_diff_density_min -0.640
_refine_diff_density_rms 0.079
_refine_ls_extinction_method none
_refine_ls_goodness_of_fit_ref 1.046
_refine_ls_hydrogen_treatment constr
_refine_ls_matrix_type full
_refine_ls_number_parameters 443
_refine_ls_number_reflns 10665
_refine_ls_number_restraints 0
_refine_ls_restrained_S_all 1.046
_refine_ls_R_factor_all 0.0362
_refine_ls_R_factor_gt 0.0271
_refine_ls_shift/su_max 0.003
_refine_ls_shift/su_mean 0.000
_refine_ls_structure_factor_coef Fsqd
_refine_ls_weighting_details 'calc w=1/[\s^2^(Fo^2^)+(0.0273P)^2^+3.6229P] where P=(Fo^2^+2Fc^2^)/3'
_refine_ls_weighting_scheme calc
_refine_ls_wR_factor_gt 0.0635
_refine_ls_wR_factor_ref 0.0684
_reflns_number_gt 9120
_reflns_number_total 10665
_reflns_threshold_expression >2sigma(I)
_cod_data_source_file c4sc03939d2.cif
_cod_data_source_block rf552
_cod_depositor_comments
;
The following automatic conversions were performed:

'_symmetry_cell_setting' value 'Monoclinic' changed to 'monoclinic'
according to
/usr/data/users/saulius/crontab/automatic-downloads/rss-feeds/RSC/lib/dictionaries/cif_core.dic
dictionary named 'cif_core.dic' version 2.4.2 from 2011-04-26.

Automatic conversion script
Id: cif_fix_values 3008 2015-01-20 13:52:24Z robertas 

 Adding full bibliography for 1518666--1518671.cif.
;
_cod_original_sg_symbol_H-M P2(1)/c
_cod_database_code 1518669

loop_
_symmetry_equiv_pos_as_xyz
'x, y, z'
'-x, y+1/2, -z+1/2'
'-x, -y, -z'
'x, -y-1/2, z-1/2'

loop_
_atom_site_label
_atom_site_type_symbol
_atom_site_fract_x
_atom_site_fract_y
_atom_site_fract_z
_atom_site_U_iso_or_equiv
_atom_site_adp_type
_atom_site_occupancy
_atom_site_symmetry_multiplicity
_atom_site_calc_flag
_atom_site_refinement_flags
Sb1 Sb 0.683543(8) 0.490121(6) 0.807517(6) 0.01103(3) Uani 1 1 d .
S2 S 0.75618(4) 0.50232(2) 1.01750(3) 0.01563(8) Uani 1 1 d .
S3 S 0.59053(4) 0.44085(3) 0.64147(3) 0.02221(10) Uani 1 1 d .
O3 O 0.81182(13) 0.43337(9) 1.03907(9) 0.0311(3) Uani 1 1 d .
N1 N 0.80371(11) 0.40738(8) 0.81497(8) 0.0127(3) Uani 1 1 d .
N2 N 0.80328(11) 0.57361(8) 0.80385(8) 0.0133(3) Uani 1 1 d .
C1 C 0.89561(13) 0.42106(10) 0.85664(10) 0.0136(3) Uani 1 1 d .
C2 C 0.93325(14) 0.49423(9) 0.87547(10) 0.0147(3) Uani 1 1 d .
H2 H 0.9907 0.4968 0.9134 0.018 Uiso 1 1 calc R
C3 C 0.89676(13) 0.56423(10) 0.84539(10) 0.0144(3) Uani 1 1 d .
C5 C 0.96521(15) 0.63342(10) 0.86266(12) 0.0213(4) Uani 1 1 d .
H5A H 0.9735 0.6634 0.8145 0.032 Uiso 1 1 calc R
H5B H 1.0369 0.6172 0.8823 0.032 Uiso 1 1 calc R
H5C H 0.9300 0.6649 0.9025 0.032 Uiso 1 1 calc R
C4 C 0.95989(15) 0.35386(10) 0.88758(12) 0.0214(4) Uani 1 1 d .
H4A H 0.9305 0.3375 0.9380 0.032 Uiso 1 1 calc R
H4B H 1.0361 0.3688 0.8949 0.032 Uiso 1 1 calc R
H4C H 0.9549 0.3115 0.8499 0.032 Uiso 1 1 calc R
C6 C 0.78495(13) 0.33350(9) 0.77730(10) 0.0140(3) Uani 1 1 d .
C11 C 0.83588(14) 0.31906(10) 0.70523(10) 0.0162(3) Uani 1 1 d .
C7 C 0.71635(14) 0.27986(10) 0.81285(11) 0.0170(3) Uani 1 1 d .
C10 C 0.81478(15) 0.24857(11) 0.66937(11) 0.0212(4) Uani 1 1 d .
H10 H 0.8468 0.2375 0.6203 0.025 Uiso 1 1 calc R
C9 C 0.74850(16) 0.19455(11) 0.70347(13) 0.0250(4) Uani 1 1 d .
H9 H 0.7362 0.1468 0.6781 0.030 Uiso 1 1 calc R
C15 C 0.91202(16) 0.37574(11) 0.66673(11) 0.0211(4) Uani 1 1 d .
H15 H 0.8934 0.4281 0.6861 0.025 Uiso 1 1 calc R
C8 C 0.70012(16) 0.20997(11) 0.77438(13) 0.0233(4) Uani 1 1 d .
H8 H 0.6550 0.1723 0.7974 0.028 Uiso 1 1 calc R
C12 C 0.66049(16) 0.29408(10) 0.89031(11) 0.0210(4) Uani 1 1 d .
H12 H 0.6757 0.3480 0.9070 0.025 Uiso 1 1 calc R
C14 C 0.53753(17) 0.28421(13) 0.88135(14) 0.0302(5) Uani 1 1 d .
H14A H 0.5101 0.3175 0.8391 0.045 Uiso 1 1 calc R
H14B H 0.5028 0.2980 0.9307 0.045 Uiso 1 1 calc R
H14C H 0.5208 0.2307 0.8685 0.045 Uiso 1 1 calc R
C16 C 1.03127(17) 0.36034(14) 0.68830(15) 0.0333(5) Uani 1 1 d .
H16A H 1.0421 0.3656 0.7452 0.050 Uiso 1 1 calc R
H16B H 1.0774 0.3973 0.6612 0.050 Uiso 1 1 calc R
H16C H 1.0506 0.3083 0.6723 0.050 Uiso 1 1 calc R
C13 C 0.7051(2) 0.23984(15) 0.95430(14) 0.0360(5) Uani 1 1 d .
H13A H 0.6900 0.1867 0.9392 0.054 Uiso 1 1 calc R
H13B H 0.6701 0.2511 1.0042 0.054 Uiso 1 1 calc R
H13C H 0.7837 0.2471 0.9603 0.054 Uiso 1 1 calc R
C17 C 0.8998(2) 0.37609(17) 0.57733(14) 0.0414(6) Uani 1 1 d .
H17A H 0.9249 0.3270 0.5564 0.062 Uiso 1 1 calc R
H17B H 0.9434 0.4178 0.5557 0.062 Uiso 1 1 calc R
H17C H 0.8233 0.3837 0.5626 0.062 Uiso 1 1 calc R
C23 C 0.82690(15) 0.65616(10) 0.68776(11) 0.0187(3) Uani 1 1 d .
C19 C 0.71655(14) 0.70148(10) 0.79763(11) 0.0171(3) Uani 1 1 d .
C18 C 0.78117(14) 0.64517(9) 0.76227(10) 0.0146(3) Uani 1 1 d .
C24 C 0.66459(15) 0.69182(10) 0.87751(11) 0.0198(4) Uani 1 1 d .
H24 H 0.6840 0.6399 0.8983 0.024 Uiso 1 1 calc R
C22 C 0.80798(16) 0.72632(11) 0.65050(11) 0.0218(4) Uani 1 1 d .
H22 H 0.8389 0.7355 0.6006 0.026 Uiso 1 1 calc R
C20 C 0.69943(16) 0.77019(11) 0.75680(12) 0.0225(4) Uani 1 1 d .
H20 H 0.6555 0.8089 0.7792 0.027 Uiso 1 1 calc R
C21 C 0.74543(16) 0.78260(11) 0.68438(12) 0.0241(4) Uani 1 1 d .
H21 H 0.7340 0.8299 0.6579 0.029 Uiso 1 1 calc R
C25 C 0.54048(16) 0.69683(12) 0.86947(13) 0.0273(4) Uani 1 1 d .
H25A H 0.5197 0.7484 0.8521 0.041 Uiso 1 1 calc R
H25B H 0.5079 0.6861 0.9204 0.041 Uiso 1 1 calc R
H25C H 0.5146 0.6592 0.8308 0.041 Uiso 1 1 calc R
C27 C 0.89551(19) 0.59666(11) 0.64638(12) 0.0284(4) Uani 1 1 d .
H27 H 0.8899 0.5475 0.6761 0.034 Uiso 1 1 calc R
C26 C 0.7062(2) 0.75213(14) 0.93638(14) 0.0344(5) Uani 1 1 d .
H26A H 0.7855 0.7490 0.9408 0.052 Uiso 1 1 calc R
H26B H 0.6745 0.7425 0.9879 0.052 Uiso 1 1 calc R
H26C H 0.6850 0.8033 0.9180 0.052 Uiso 1 1 calc R
C28 C 0.8532(2) 0.58244(16) 0.56204(14) 0.0442(6) Uani 1 1 d .
H28A H 0.7759 0.5692 0.5631 0.066 Uiso 1 1 calc R
H28B H 0.8938 0.5402 0.5387 0.066 Uiso 1 1 calc R
H28C H 0.8628 0.6289 0.5306 0.066 Uiso 1 1 calc R
C29 C 1.0157(2) 0.61967(16) 0.64489(16) 0.0422(6) Uani 1 1 d .
H29A H 1.0238 0.6658 0.6128 0.063 Uiso 1 1 calc R
H29B H 1.0582 0.5779 0.6224 0.063 Uiso 1 1 calc R
H29C H 1.0418 0.6300 0.6986 0.063 Uiso 1 1 calc R
C30 C 0.64225(17) 0.50827(11) 1.08434(12) 0.0237(4) Uani 1 1 d .
F2 F 0.67867(14) 0.51333(9) 1.15817(8) 0.0452(4) Uani 1 1 d .
F1 F 0.57998(12) 0.44686(8) 1.07854(9) 0.0432(4) Uani 1 1 d .
F3 F 0.58203(12) 0.56929(8) 1.06898(9) 0.0409(3) Uani 1 1 d .
O2 O 0.69690(10) 0.49676(7) 0.94159(7) 0.0163(2) Uani 1 1 d .
O1 O 0.81273(12) 0.57344(9) 1.02793(9) 0.0302(3) Uani 1 1 d .
O4 O 0.68785(11) 0.48103(8) 0.67893(7) 0.0187(3) Uani 1 1 d .
C31 C 0.5021(2) 0.52221(15) 0.62071(14) 0.0362(5) Uani 1 1 d .
F6 F 0.48559(14) 0.56151(9) 0.68735(9) 0.0522(5) Uani 1 1 d .
F4 F 0.40745(13) 0.49816(11) 0.59193(10) 0.0569(5) Uani 1 1 d .
F5 F 0.54665(15) 0.56994(9) 0.57002(9) 0.0522(4) Uani 1 1 d .
O5 O 0.53275(13) 0.39740(9) 0.69848(10) 0.0328(3) Uani 1 1 d .
O6 O 0.61435(14) 0.40759(10) 0.56787(9) 0.0382(4) Uani 1 1 d .

loop_
_atom_site_aniso_label
_atom_site_aniso_U_11
_atom_site_aniso_U_22
_atom_site_aniso_U_33
_atom_site_aniso_U_23
_atom_site_aniso_U_13
_atom_site_aniso_U_12
Sb1 0.00982(5) 0.01303(5) 0.01017(5) 0.00015(4) -0.00152(4) 0.00001(4)
S2 0.01633(19) 0.0189(2) 0.01159(18) 0.00049(14) -0.00249(15) -0.00058(15)
S3 0.0239(2) 0.0246(2) 0.0179(2) -0.00612(17) -0.00688(17) 0.00481(18)
O3 0.0328(8) 0.0351(8) 0.0253(8) 0.0067(6) -0.0041(6) 0.0152(7)
N1 0.0126(6) 0.0116(6) 0.0138(7) -0.0010(5) -0.0018(5) -0.0004(5)
N2 0.0125(6) 0.0127(6) 0.0148(7) 0.0026(5) -0.0004(5) -0.0009(5)
C1 0.0117(7) 0.0160(7) 0.0129(7) -0.0004(6) -0.0008(6) 0.0016(6)
C2 0.0122(7) 0.0163(8) 0.0154(8) 0.0000(6) -0.0029(6) -0.0004(6)
C3 0.0131(7) 0.0155(8) 0.0147(8) 0.0008(6) 0.0005(6) -0.0011(6)
C5 0.0189(9) 0.0174(8) 0.0274(10) 0.0035(7) -0.0066(7) -0.0066(7)
C4 0.0199(9) 0.0165(8) 0.0274(10) -0.0014(7) -0.0090(7) 0.0047(7)
C6 0.0130(7) 0.0132(7) 0.0156(8) -0.0028(6) -0.0027(6) 0.0009(6)
C11 0.0142(8) 0.0185(8) 0.0158(8) -0.0014(6) -0.0019(6) 0.0047(6)
C7 0.0151(8) 0.0156(8) 0.0202(9) -0.0019(6) -0.0018(7) 0.0001(6)
C10 0.0200(9) 0.0238(9) 0.0198(9) -0.0069(7) -0.0017(7) 0.0073(7)
C9 0.0231(9) 0.0192(9) 0.0326(11) -0.0113(8) -0.0034(8) 0.0011(7)
C15 0.0225(9) 0.0198(8) 0.0213(9) -0.0004(7) 0.0076(7) 0.0041(7)
C8 0.0201(9) 0.0170(8) 0.0328(11) -0.0045(7) 0.0009(8) -0.0033(7)
C12 0.0255(9) 0.0164(8) 0.0214(9) 0.0005(7) 0.0049(7) -0.0036(7)
C14 0.0232(10) 0.0350(11) 0.0326(12) 0.0007(9) 0.0071(8) 0.0040(8)
C16 0.0217(10) 0.0344(12) 0.0439(14) 0.0031(10) 0.0017(9) -0.0067(8)
C13 0.0356(12) 0.0442(13) 0.0284(12) 0.0113(10) 0.0012(9) 0.0017(10)
C17 0.0344(13) 0.0675(18) 0.0225(11) 0.0087(11) 0.0072(9) -0.0042(12)
C23 0.0206(9) 0.0182(8) 0.0173(8) 0.0028(7) 0.0017(7) -0.0031(7)
C19 0.0167(8) 0.0172(8) 0.0173(8) 0.0027(6) -0.0025(6) 0.0003(6)
C18 0.0153(8) 0.0137(7) 0.0146(8) 0.0036(6) -0.0026(6) -0.0026(6)
C24 0.0239(9) 0.0173(8) 0.0182(9) 0.0016(7) 0.0026(7) 0.0038(7)
C22 0.0256(9) 0.0232(9) 0.0165(9) 0.0072(7) -0.0019(7) -0.0059(7)
C20 0.0219(9) 0.0184(9) 0.0272(10) 0.0056(7) -0.0018(8) 0.0041(7)
C21 0.0233(9) 0.0202(9) 0.0286(10) 0.0116(8) -0.0049(8) -0.0009(7)
C25 0.0224(10) 0.0277(10) 0.0321(11) 0.0005(8) 0.0062(8) -0.0028(8)
C27 0.0428(12) 0.0190(9) 0.0238(10) 0.0041(7) 0.0143(9) -0.0001(8)
C26 0.0356(12) 0.0414(13) 0.0261(11) -0.0084(9) -0.0002(9) -0.0066(10)
C28 0.0584(17) 0.0462(14) 0.0288(12) -0.0139(10) 0.0184(11) -0.0190(12)
C29 0.0352(13) 0.0513(15) 0.0405(14) -0.0026(12) 0.0097(11) 0.0134(11)
C30 0.0294(10) 0.0247(9) 0.0172(9) -0.0005(7) 0.0053(7) -0.0008(8)
F2 0.0606(10) 0.0618(10) 0.0132(6) -0.0027(6) 0.0056(6) 0.0008(8)
F1 0.0447(8) 0.0415(8) 0.0442(9) -0.0013(6) 0.0187(7) -0.0207(7)
F3 0.0427(8) 0.0398(8) 0.0407(8) -0.0016(6) 0.0126(6) 0.0193(6)
O2 0.0161(6) 0.0208(6) 0.0118(6) -0.0007(4) -0.0025(5) -0.0009(4)
O1 0.0304(8) 0.0336(8) 0.0264(8) -0.0046(6) -0.0030(6) -0.0160(6)
O4 0.0192(6) 0.0244(6) 0.0124(6) -0.0001(5) -0.0019(5) 0.0018(5)
C31 0.0382(12) 0.0472(14) 0.0230(10) -0.0036(10) -0.0091(9) 0.0205(11)
F6 0.0693(11) 0.0572(10) 0.0297(7) -0.0128(7) -0.0107(7) 0.0447(8)
F4 0.0320(8) 0.0970(14) 0.0409(9) -0.0062(8) -0.0191(7) 0.0204(8)
F5 0.0737(12) 0.0464(9) 0.0361(8) 0.0124(7) -0.0107(8) 0.0210(8)
O5 0.0324(8) 0.0325(8) 0.0335(9) -0.0033(7) -0.0036(7) -0.0136(6)
O6 0.0460(10) 0.0449(10) 0.0232(8) -0.0189(7) -0.0109(7) 0.0166(8)

loop_
_atom_type_symbol
_atom_type_description
_atom_type_scat_dispersion_real
_atom_type_scat_dispersion_imag
_atom_type_scat_source
C C 0.0033 0.0016 'International Tables Vol C Tables 4.2.6.8 and 6.1.1.4'
H H 0.0000 0.0000 'International Tables Vol C Tables 4.2.6.8 and 6.1.1.4'
O O 0.0106 0.0060 'International Tables Vol C Tables 4.2.6.8 and 6.1.1.4'
F F 0.0171 0.0103 'International Tables Vol C Tables 4.2.6.8 and 6.1.1.4'
S S 0.1246 0.1234 'International Tables Vol C Tables 4.2.6.8 and 6.1.1.4'
Sb Sb -0.5866 1.5461 'International Tables Vol C Tables 4.2.6.8 and 6.1.1.4'
N N 0.0061 0.0033 'International Tables Vol C Tables 4.2.6.8 and 6.1.1.4'

loop_
_geom_angle_atom_site_label_1
_geom_angle_atom_site_label_2
_geom_angle_atom_site_label_3
_geom_angle
N1 Sb1 N2 89.11(6)
N1 Sb1 O4 88.89(5)
N2 Sb1 O4 89.48(5)
N1 Sb1 O2 86.31(5)
N2 Sb1 O2 87.48(5)
O4 Sb1 O2 174.36(5)
O3 S2 O1 117.91(10)
O3 S2 O2 113.38(8)
O1 S2 O2 113.39(8)
O3 S2 C30 104.95(9)
O1 S2 C30 104.52(9)
O2 S2 C30 100.14(9)
O6 S3 O5 119.74(11)
O6 S3 O4 112.72(10)
O5 S3 O4 110.99(8)
O6 S3 C31 106.30(10)
O5 S3 C31 104.01(12)
O4 S3 C31 100.72(10)
C1 N1 C6 120.95(14)
C1 N1 Sb1 120.11(11)
C6 N1 Sb1 118.89(10)
C3 N2 C18 120.52(14)
C3 N2 Sb1 119.91(11)
C18 N2 Sb1 119.31(10)
N1 C1 C2 123.82(15)
N1 C1 C4 118.54(15)
C2 C1 C4 117.60(15)
C1 C2 C3 127.89(16)
C1 C2 H2 116.1
C3 C2 H2 116.1
N2 C3 C2 124.33(15)
N2 C3 C5 118.43(15)
C2 C3 C5 117.21(15)
C3 C5 H5A 109.5
C3 C5 H5B 109.5
H5A C5 H5B 109.5
C3 C5 H5C 109.5
H5A C5 H5C 109.5
H5B C5 H5C 109.5
C1 C4 H4A 109.5
C1 C4 H4B 109.5
H4A C4 H4B 109.5
C1 C4 H4C 109.5
H4A C4 H4C 109.5
H4B C4 H4C 109.5
C7 C6 C11 122.38(16)
C7 C6 N1 119.49(15)
C11 C6 N1 118.13(15)
C10 C11 C6 117.11(17)
C10 C11 C15 119.78(17)
C6 C11 C15 123.11(16)
C8 C7 C6 117.52(17)
C8 C7 C12 119.10(17)
C6 C7 C12 123.38(16)
C9 C10 C11 121.64(18)
C9 C10 H10 119.2
C11 C10 H10 119.2
C10 C9 C8 120.07(17)
C10 C9 H9 120.0
C8 C9 H9 120.0
C11 C15 C17 112.47(17)
C11 C15 C16 112.25(16)
C17 C15 C16 108.45(18)
C11 C15 H15 107.8
C17 C15 H15 107.8
C16 C15 H15 107.8
C9 C8 C7 121.26(18)
C9 C8 H8 119.4
C7 C8 H8 119.4
C7 C12 C14 110.99(16)
C7 C12 C13 110.66(17)
C14 C12 C13 110.00(17)
C7 C12 H12 108.4
C14 C12 H12 108.4
C13 C12 H12 108.4
C12 C14 H14A 109.5
C12 C14 H14B 109.5
H14A C14 H14B 109.5
C12 C14 H14C 109.5
H14A C14 H14C 109.5
H14B C14 H14C 109.5
C15 C16 H16A 109.5
C15 C16 H16B 109.5
H16A C16 H16B 109.5
C15 C16 H16C 109.5
H16A C16 H16C 109.5
H16B C16 H16C 109.5
C12 C13 H13A 109.5
C12 C13 H13B 109.5
H13A C13 H13B 109.5
C12 C13 H13C 109.5
H13A C13 H13C 109.5
H13B C13 H13C 109.5
C15 C17 H17A 109.5
C15 C17 H17B 109.5
H17A C17 H17B 109.5
C15 C17 H17C 109.5
H17A C17 H17C 109.5
H17B C17 H17C 109.5
C22 C23 C18 117.49(17)
C22 C23 C27 118.58(17)
C18 C23 C27 123.92(16)
C20 C19 C18 117.87(17)
C20 C19 C24 118.43(17)
C18 C19 C24 123.70(15)
C19 C18 C23 121.86(16)
C19 C18 N2 119.53(15)
C23 C18 N2 118.61(15)
C19 C24 C25 110.36(16)
C19 C24 C26 111.50(17)
C25 C24 C26 109.83(17)
C19 C24 H24 108.4
C25 C24 H24 108.4
C26 C24 H24 108.4
C21 C22 C23 121.60(18)
C21 C22 H22 119.2
C23 C22 H22 119.2
C21 C20 C19 121.08(18)
C21 C20 H20 119.5
C19 C20 H20 119.5
C22 C21 C20 120.07(17)
C22 C21 H21 120.0
C20 C21 H21 120.0
C24 C25 H25A 109.5
C24 C25 H25B 109.5
H25A C25 H25B 109.5
C24 C25 H25C 109.5
H25A C25 H25C 109.5
H25B C25 H25C 109.5
C23 C27 C29 111.90(18)
C23 C27 C28 111.1(2)
C29 C27 C28 109.73(19)
C23 C27 H27 108.0
C29 C27 H27 108.0
C28 C27 H27 108.0
C24 C26 H26A 109.5
C24 C26 H26B 109.5
H26A C26 H26B 109.5
C24 C26 H26C 109.5
H26A C26 H26C 109.5
H26B C26 H26C 109.5
C27 C28 H28A 109.5
C27 C28 H28B 109.5
H28A C28 H28B 109.5
C27 C28 H28C 109.5
H28A C28 H28C 109.5
H28B C28 H28C 109.5
C27 C29 H29A 109.5
C27 C29 H29B 109.5
H29A C29 H29B 109.5
C27 C29 H29C 109.5
H29A C29 H29C 109.5
H29B C29 H29C 109.5
F1 C30 F3 108.46(19)
F1 C30 F2 108.07(17)
F3 C30 F2 108.18(17)
F1 C30 S2 111.03(14)
F3 C30 S2 110.94(14)
F2 C30 S2 110.06(15)
S2 O2 Sb1 154.45(8)
S3 O4 Sb1 114.75(7)
F4 C31 F5 109.31(19)
F4 C31 F6 109.2(2)
F5 C31 F6 107.4(2)
F4 C31 S3 110.10(18)
F5 C31 S3 111.30(17)
F6 C31 S3 109.46(15)

loop_
_geom_bond_atom_site_label_1
_geom_bond_atom_site_label_2
_geom_bond_distance
Sb1 N1 2.0701(14)
Sb1 N2 2.0749(14)
Sb1 O4 2.1961(13)
Sb1 O2 2.2880(13)
S2 O3 1.4297(15)
S2 O1 1.4330(15)
S2 O2 1.4757(13)
S2 C30 1.825(2)
S3 O6 1.4162(15)
S3 O5 1.4310(17)
S3 O4 1.5190(14)
S3 C31 1.821(2)
N1 C1 1.346(2)
N1 C6 1.457(2)
N2 C3 1.350(2)
N2 C18 1.459(2)
C1 C2 1.394(2)
C1 C4 1.505(2)
C2 C3 1.396(2)
C2 H2 0.9500
C3 C5 1.499(2)
C5 H5A 0.9800
C5 H5B 0.9800
C5 H5C 0.9800
C4 H4A 0.9800
C4 H4B 0.9800
C4 H4C 0.9800
C6 C7 1.405(2)
C6 C11 1.410(2)
C11 C10 1.396(3)
C11 C15 1.520(3)
C7 C8 1.397(2)
C7 C12 1.519(3)
C10 C9 1.382(3)
C10 H10 0.9500
C9 C8 1.382(3)
C9 H9 0.9500
C15 C17 1.526(3)
C15 C16 1.531(3)
C15 H15 1.0000
C8 H8 0.9500
C12 C14 1.529(3)
C12 C13 1.537(3)
C12 H12 1.0000
C14 H14A 0.9800
C14 H14B 0.9800
C14 H14C 0.9800
C16 H16A 0.9800
C16 H16B 0.9800
C16 H16C 0.9800
C13 H13A 0.9800
C13 H13B 0.9800
C13 H13C 0.9800
C17 H17A 0.9800
C17 H17B 0.9800
C17 H17C 0.9800
C23 C22 1.397(3)
C23 C18 1.410(2)
C23 C27 1.520(3)
C19 C20 1.400(2)
C19 C18 1.407(2)
C19 C24 1.522(3)
C24 C25 1.534(3)
C24 C26 1.535(3)
C24 H24 1.0000
C22 C21 1.381(3)
C22 H22 0.9500
C20 C21 1.383(3)
C20 H20 0.9500
C21 H21 0.9500
C25 H25A 0.9800
C25 H25B 0.9800
C25 H25C 0.9800
C27 C29 1.534(3)
C27 C28 1.539(3)
C27 H27 1.0000
C26 H26A 0.9800
C26 H26B 0.9800
C26 H26C 0.9800
C28 H28A 0.9800
C28 H28B 0.9800
C28 H28C 0.9800
C29 H29A 0.9800
C29 H29B 0.9800
C29 H29C 0.9800
C30 F1 1.321(2)
C30 F3 1.321(2)
C30 F2 1.330(2)
C31 F4 1.324(3)
C31 F5 1.326(3)
C31 F6 1.344(3)

loop_
_geom_torsion_atom_site_label_1
_geom_torsion_atom_site_label_2
_geom_torsion_atom_site_label_3
_geom_torsion_atom_site_label_4
_geom_torsion
N2 Sb1 N1 C1 36.85(13)
O4 Sb1 N1 C1 126.35(13)
O2 Sb1 N1 C1 -50.68(13)
N2 Sb1 N1 C6 -145.71(13)
O4 Sb1 N1 C6 -56.21(12)
O2 Sb1 N1 C6 126.76(12)
N1 Sb1 N2 C3 -34.91(13)
O4 Sb1 N2 C3 -123.80(13)
O2 Sb1 N2 C3 51.44(13)
N1 Sb1 N2 C18 150.89(13)
O4 Sb1 N2 C18 61.99(13)
O2 Sb1 N2 C18 -122.76(13)
C6 N1 C1 C2 161.43(16)
Sb1 N1 C1 C2 -21.2(2)
C6 N1 C1 C4 -21.0(2)
Sb1 N1 C1 C4 156.43(13)
N1 C1 C2 C3 -11.8(3)
C4 C1 C2 C3 170.54(18)
C18 N2 C3 C2 -168.45(16)
Sb1 N2 C3 C2 17.4(2)
C18 N2 C3 C5 13.3(2)
Sb1 N2 C3 C5 -160.85(13)
C1 C2 C3 N2 13.9(3)
C1 C2 C3 C5 -167.78(18)
C1 N1 C6 C7 101.15(19)
Sb1 N1 C6 C7 -76.27(18)
C1 N1 C6 C11 -79.7(2)
Sb1 N1 C6 C11 102.88(15)
C7 C6 C11 C10 0.5(3)
N1 C6 C11 C10 -178.61(15)
C7 C6 C11 C15 -178.77(16)
N1 C6 C11 C15 2.1(2)
C11 C6 C7 C8 0.5(3)
N1 C6 C7 C8 179.58(16)
C11 C6 C7 C12 -179.92(16)
N1 C6 C7 C12 -0.8(3)
C6 C11 C10 C9 -1.1(3)
C15 C11 C10 C9 178.16(17)
C11 C10 C9 C8 0.8(3)
C10 C11 C15 C17 37.5(2)
C6 C11 C15 C17 -143.26(19)
C10 C11 C15 C16 -85.2(2)
C6 C11 C15 C16 94.1(2)
C10 C9 C8 C7 0.3(3)
C6 C7 C8 C9 -0.9(3)
C12 C7 C8 C9 179.50(18)
C8 C7 C12 C14 -56.3(2)
C6 C7 C12 C14 124.09(19)
C8 C7 C12 C13 66.1(2)
C6 C7 C12 C13 -113.5(2)
C20 C19 C18 C23 -0.7(3)
C24 C19 C18 C23 179.35(17)
C20 C19 C18 N2 178.39(16)
C24 C19 C18 N2 -1.6(3)
C22 C23 C18 C19 1.5(3)
C27 C23 C18 C19 -178.84(18)
C22 C23 C18 N2 -177.58(16)
C27 C23 C18 N2 2.0(3)
C3 N2 C18 C19 -97.2(2)
Sb1 N2 C18 C19 76.98(18)
C3 N2 C18 C23 81.9(2)
Sb1 N2 C18 C23 -103.89(16)
C20 C19 C24 C25 61.0(2)
C18 C19 C24 C25 -119.04(19)
C20 C19 C24 C26 -61.3(2)
C18 C19 C24 C26 118.6(2)
C18 C23 C22 C21 -1.1(3)
C27 C23 C22 C21 179.29(19)
C18 C19 C20 C21 -0.6(3)
C24 C19 C20 C21 179.34(18)
C23 C22 C21 C20 -0.2(3)
C19 C20 C21 C22 1.1(3)
C22 C23 C27 C29 71.2(2)
C18 C23 C27 C29 -108.4(2)
C22 C23 C27 C28 -51.9(2)
C18 C23 C27 C28 128.5(2)
O3 S2 C30 F1 -57.70(17)
O1 S2 C30 F1 177.58(15)
O2 S2 C30 F1 60.01(16)
O3 S2 C30 F3 -178.39(15)
O1 S2 C30 F3 56.89(17)
O2 S2 C30 F3 -60.68(16)
O3 S2 C30 F2 61.92(16)
O1 S2 C30 F2 -62.80(16)
O2 S2 C30 F2 179.62(14)
O3 S2 O2 Sb1 -72.5(2)
O1 S2 O2 Sb1 65.4(2)
C30 S2 O2 Sb1 176.21(17)
N1 Sb1 O2 S2 47.36(18)
N2 Sb1 O2 S2 -41.91(18)
O4 Sb1 O2 S2 15.5(6)
O6 S3 O4 Sb1 -154.92(9)
O5 S3 O4 Sb1 -17.47(11)
C31 S3 O4 Sb1 92.19(10)
N1 Sb1 O4 S3 107.25(8)
N2 Sb1 O4 S3 -163.63(8)
O2 Sb1 O4 S3 139.0(4)
O6 S3 C31 F4 66.5(2)
O5 S3 C31 F4 -60.74(19)
O4 S3 C31 F4 -175.76(17)
O6 S3 C31 F5 -54.8(2)
O5 S3 C31 F5 177.89(16)
O4 S3 C31 F5 62.87(18)
O6 S3 C31 F6 -173.40(19)
O5 S3 C31 F6 59.3(2)
O4 S3 C31 F6 -55.7(2)
